data_4333104
loop_
_publ_author_name
'Punji, Benudhar'
'Mague, Joel T.'
'Balakrishna, Maravanji S.'

_publ_section_title
;
 Synthesis of Neutral (PdII, PtII), Cationic (PdII), and Water-Induced
 Anionic (PdII) Complexes Containing New
 Mesocyclic&#x00A7;Thioether&#x2212;Aminophosphonite Ligands and Their
 Application in the Suzuki Cross-Coupling Reaction
;
_journal_issue 23
_journal_name_full 'Inorganic Chemistry'
_journal_page_first 9454
_journal_page_last 9464
_journal_paper_doi 10.1021/ic061419e
_journal_volume 45
_journal_year 2006
_chemical_formula_sum 'C25 H24 Cl4 N O4 P Pd S'
_chemical_formula_weight 713.68
_chemical_name_systematic
; 
 ? 
;
_space_group_IT_number 2
_symmetry_cell_setting triclinic
_symmetry_space_group_name_Hall '-P 1'
_symmetry_space_group_name_H-M 'P -1'
_atom_sites_solution_hydrogens geom
_atom_sites_solution_primary direct
_atom_sites_solution_secondary difmap
_audit_creation_method SHELXL-97
_cell_angle_alpha 106.318(1)
_cell_angle_beta 95.263(1)
_cell_angle_gamma 93.850(1)
_cell_formula_units_Z 2
_cell_length_a 8.8730(5)
_cell_length_b 12.4521(7)
_cell_length_c 12.8007(7)
_cell_measurement_reflns_used 9581
_cell_measurement_temperature 100(2)
_cell_measurement_theta_max 28.32
_cell_measurement_theta_min 2.69
_cell_volume 1345.22(13)
_computing_cell_refinement 'Bruker SMART (Bruker-AXS, 2000)'
_computing_data_collection 'Bruker SMART (Bruker-AXS, 2000)'
_computing_data_reduction 'Bruker SAINT+ (Bruker-AXS, 2004)'
_computing_molecular_graphics 'Bruker SHELXTL (Bruker-AXS, 2000a)'
_computing_publication_material 'Bruker SHELXTL (Bruker-AXS, 2000a)'
_computing_structure_refinement 'SHELXL-97 (Sheldrick, 1997)'
_computing_structure_solution 'SHELXS-97 (Sheldrick, 1997)'
_diffrn_ambient_temperature 100(2)
_diffrn_measured_fraction_theta_full 0.903
_diffrn_measured_fraction_theta_max 0.903
_diffrn_measurement_device_type 'Bruker-AXS Smart APEX CCD area detector'
_diffrn_measurement_method 'phi and omega scans'
_diffrn_radiation_monochromator graphite
_diffrn_radiation_source 'fine-focus sealed tube'
_diffrn_radiation_type MoK\a
_diffrn_radiation_wavelength 0.71073
_diffrn_reflns_av_R_equivalents 0.0219
_diffrn_reflns_av_sigmaI/netI 0.0204
_diffrn_reflns_limit_h_max 11
_diffrn_reflns_limit_h_min -11
_diffrn_reflns_limit_k_max 17
_diffrn_reflns_limit_k_min -17
_diffrn_reflns_limit_l_max 16
_diffrn_reflns_limit_l_min -16
_diffrn_reflns_number 23849
_diffrn_reflns_theta_full 29.22
_diffrn_reflns_theta_max 29.22
_diffrn_reflns_theta_min 2.02
_exptl_absorpt_coefficient_mu 1.259
_exptl_absorpt_correction_T_max 0.8919
_exptl_absorpt_correction_T_min 0.7860
_exptl_absorpt_correction_type multi-scan
_exptl_absorpt_process_details 'SADABS (Sheldrick, 2002)'
_exptl_crystal_colour Colorless
_exptl_crystal_density_diffrn 1.762
_exptl_crystal_density_method 'not measured'
_exptl_crystal_description Plate
_exptl_crystal_F_000 716
_exptl_crystal_size_max 0.23
_exptl_crystal_size_mid 0.19
_exptl_crystal_size_min 0.09
_refine_diff_density_max 0.595
_refine_diff_density_min -0.546
_refine_diff_density_rms 0.068
_refine_ls_extinction_method none
_refine_ls_goodness_of_fit_ref 1.048
_refine_ls_hydrogen_treatment constr
_refine_ls_matrix_type full
_refine_ls_number_parameters 338
_refine_ls_number_reflns 6601
_refine_ls_number_restraints 1
_refine_ls_restrained_S_all 1.053
_refine_ls_R_factor_all 0.0235
_refine_ls_R_factor_gt 0.0223
_refine_ls_shift/su_max 0.001
_refine_ls_shift/su_mean 0.000
_refine_ls_structure_factor_coef Fsqd
_refine_ls_weighting_details 'calc w=1/[\s^2^(Fo^2^)+(0.0257P)^2^+1.0655P] where P=(Fo^2^+2Fc^2^)/3'
_refine_ls_weighting_scheme calc
_refine_ls_wR_factor_gt 0.0562
_refine_ls_wR_factor_ref 0.0569
_reflns_number_gt 6321
_reflns_number_total 6601
_reflns_threshold_expression >2\s(I)
_cod_data_source_file ic061419esup5.cif
_cod_data_source_block msb241
_cod_depositor_comments
;
The following automatic conversions were performed:

'_symmetry_cell_setting' value 'Triclinic' changed to 'triclinic'
according to /home/saulius/struct/CIF-dictionaries/cif_core.dic
dictionary named 'cif_core.dic' version 2.4.2 from 2011-04-26.

Automatic conversion script
Id: cif_fix_values 1891 2012-01-12 08:04:46Z andrius 
;
_cod_original_cell_volume 1345.2(1)
_cod_original_sg_symbol_H-M P-1
_cod_database_code 4333104

loop_
_symmetry_equiv_pos_as_xyz
'x, y, z'
'-x, -y, -z'

loop_
_atom_site_label
_atom_site_type_symbol
_atom_site_fract_x
_atom_site_fract_y
_atom_site_fract_z
_atom_site_U_iso_or_equiv
_atom_site_adp_type
_atom_site_occupancy
_atom_site_symmetry_multiplicity
_atom_site_calc_flag
_atom_site_refinement_flags
_atom_site_disorder_assembly
_atom_site_disorder_group
Pd Pd 0.350649(12) 0.193160(9) 0.343522(10) 0.01188(4) Uani 1 1 d . . .
Cl1 Cl 0.38741(4) 0.11453(3) 0.48919(3) 0.01702(8) Uani 1 1 d . . .
Cl2 Cl 0.10280(4) 0.09320(3) 0.28169(4) 0.01954(8) Uani 1 1 d . . .
S S 0.33142(4) 0.26647(3) 0.19687(3) 0.01309(8) Uani 1 1 d . . .
P P 0.58028(4) 0.27903(3) 0.37718(3) 0.01308(8) Uani 1 1 d . . .
O1 O 0.57144(13) 0.40879(9) 0.39725(10) 0.0167(2) Uani 1 1 d . . .
O2 O 0.66610(13) 0.24933(10) 0.26242(10) 0.0163(2) Uani 1 1 d . . .
O3 O 0.69158(13) 0.27265(10) 0.46817(10) 0.0185(2) Uani 1 1 d . . .
C1 C 0.52006(18) 0.45598(13) 0.31703(13) 0.0148(3) Uani 1 1 d . . .
C2 C 0.41525(17) 0.40525(13) 0.22691(13) 0.0135(3) Uani 1 1 d . . .
C3 C 0.37016(18) 0.46360(13) 0.14904(14) 0.0141(3) Uani 1 1 d . . .
C4 C 0.25975(19) 0.41954(14) 0.05582(14) 0.0177(3) Uani 1 1 d . . .
H4 H 0.2055 0.3483 0.0458 0.021 Uiso 1 1 calc R . .
C5 C 0.2290(2) 0.47643(15) -0.02000(15) 0.0208(3) Uani 1 1 d . . .
H5 H 0.1547 0.4447 -0.0813 0.025 Uiso 1 1 calc R . .
C6 C 0.3072(2) 0.58062(15) -0.00663(15) 0.0215(3) Uani 1 1 d . . .
H6 H 0.2889 0.6197 -0.0598 0.026 Uiso 1 1 calc R . .
C7 C 0.4112(2) 0.62682(14) 0.08418(15) 0.0198(3) Uani 1 1 d . . .
H7 H 0.4629 0.6987 0.0932 0.024 Uiso 1 1 calc R . .
C8 C 0.44385(18) 0.57101(13) 0.16467(14) 0.0160(3) Uani 1 1 d . . .
C9 C 0.5496(2) 0.62024(14) 0.25990(15) 0.0195(3) Uani 1 1 d . . .
H9 H 0.5970 0.6939 0.2708 0.023 Uiso 1 1 calc R . .
C10 C 0.58476(19) 0.56535(14) 0.33541(15) 0.0186(3) Uani 1 1 d . . .
H10 H 0.6524 0.6011 0.3997 0.022 Uiso 1 1 calc R . .
C11 C 0.61117(18) 0.19782(13) 0.15299(14) 0.0150(3) Uani 1 1 d . . .
C12 C 0.46440(18) 0.19755(13) 0.10919(13) 0.0142(3) Uani 1 1 d . . .
C13 C 0.4175(2) 0.14338(13) -0.00693(14) 0.0169(3) Uani 1 1 d . . .
C14 C 0.2673(2) 0.13739(14) -0.05705(15) 0.0215(4) Uani 1 1 d . . .
H14 H 0.1895 0.1655 -0.0136 0.026 Uiso 1 1 calc R . .
C15 C 0.2324(2) 0.09027(15) -0.17039(16) 0.0285(4) Uani 1 1 d . . .
H15 H 0.1312 0.0887 -0.2025 0.034 Uiso 1 1 calc R . .
C16 C 0.3432(3) 0.04485(16) -0.23874(16) 0.0309(4) Uani 1 1 d . . .
H16 H 0.3171 0.0144 -0.3156 0.037 Uiso 1 1 calc R . .
C17 C 0.4874(2) 0.04561(14) -0.19242(16) 0.0262(4) Uani 1 1 d . . .
H17 H 0.5619 0.0135 -0.2373 0.031 Uiso 1 1 calc R . .
C18 C 0.5293(2) 0.09457(13) -0.07600(14) 0.0196(3) Uani 1 1 d . . .
C19 C 0.6787(2) 0.09700(14) -0.02726(15) 0.0206(3) Uani 1 1 d . . .
H19 H 0.7534 0.0644 -0.0717 0.025 Uiso 1 1 calc R . .
C20 C 0.71960(19) 0.14613(13) 0.08455(15) 0.0185(3) Uani 1 1 d . . .
H20 H 0.8208 0.1452 0.1155 0.022 Uiso 1 1 calc R . .
N N 0.22528(16) 0.86071(12) 0.41260(12) 0.0181(3) Uani 1 1 d . . .
H2N H 0.2737 0.8185 0.4515 0.022 Uiso 1 1 calc R . .
H1N H 0.2774 0.9312 0.4325 0.022 Uiso 1 1 calc R . .
O4 O -0.02473(15) 0.71540(11) 0.28100(12) 0.0269(3) Uani 1 1 d . . .
C21 C 0.2289(2) 0.80605(15) 0.29039(15) 0.0214(3) Uani 1 1 d . . .
H21A H 0.1926 0.8566 0.2481 0.026 Uiso 1 1 calc R . .
H21B H 0.3341 0.7910 0.2752 0.026 Uiso 1 1 calc R . .
C22 C 0.1272(2) 0.69787(16) 0.25786(17) 0.0257(4) Uani 1 1 d . . .
H22A H 0.1270 0.6613 0.1784 0.031 Uiso 1 1 calc R . .
H22B H 0.1680 0.6466 0.2978 0.031 Uiso 1 1 calc R . .
C23 C -0.0284(2) 0.76013(16) 0.39881(17) 0.0249(4) Uani 1 1 d . . .
H23A H 0.0113 0.7065 0.4362 0.030 Uiso 1 1 calc R . .
H23B H -0.1347 0.7697 0.4145 0.030 Uiso 1 1 calc R . .
C24 C 0.0656(2) 0.87063(15) 0.44150(16) 0.0227(4) Uani 1 1 d . . .
H24A H 0.0675 0.8977 0.5221 0.027 Uiso 1 1 calc R . .
H24B H 0.0191 0.9264 0.4100 0.027 Uiso 1 1 calc R . .
C25 C 0.01000(19) 0.63120(15) 0.65405(15) 0.0199(3) Uani 1 1 d D . .
H25A H 0.0054 0.7135 0.6711 0.024 Uiso 1 1 calc R A 1
H25B H 0.0979 0.6114 0.6125 0.024 Uiso 1 1 calc R A 1
Cl3 Cl -0.15964(5) 0.56067(4) 0.57256(4) 0.02396(9) Uani 1 1 d . B .
Cl4 Cl 0.03592(18) 0.59304(16) 0.77978(15) 0.0344(3) Uani 0.666(4) 1 d PD B 1
Cl4A Cl 0.0638(4) 0.5612(3) 0.7497(3) 0.0344(3) Uani 0.334(4) 1 d PD B 2

loop_
_atom_site_aniso_label
_atom_site_aniso_U_11
_atom_site_aniso_U_22
_atom_site_aniso_U_33
_atom_site_aniso_U_23
_atom_site_aniso_U_13
_atom_site_aniso_U_12
Pd 0.01311(6) 0.00911(6) 0.01422(7) 0.00500(5) 0.00121(4) 0.00011(4)
Cl1 0.02227(18) 0.01334(17) 0.01709(19) 0.00797(14) 0.00075(15) -0.00013(14)
Cl2 0.01597(17) 0.01683(18) 0.0263(2) 0.00898(16) -0.00005(15) -0.00351(14)
S 0.01363(16) 0.01031(16) 0.01590(19) 0.00596(14) -0.00061(14) -0.00112(13)
P 0.01421(18) 0.01034(17) 0.0149(2) 0.00519(15) -0.00092(15) -0.00051(14)
O1 0.0217(6) 0.0099(5) 0.0180(6) 0.0054(4) -0.0033(5) -0.0001(4)
O2 0.0141(5) 0.0161(5) 0.0168(6) 0.0028(5) 0.0000(4) -0.0017(4)
O3 0.0188(5) 0.0162(5) 0.0211(6) 0.0089(5) -0.0038(5) -0.0007(4)
C1 0.0172(7) 0.0116(7) 0.0165(8) 0.0055(6) 0.0018(6) 0.0015(6)
C2 0.0142(7) 0.0095(7) 0.0181(8) 0.0057(6) 0.0033(6) 0.0008(5)
C3 0.0153(7) 0.0115(7) 0.0173(8) 0.0061(6) 0.0033(6) 0.0032(5)
C4 0.0188(7) 0.0139(7) 0.0216(9) 0.0080(6) -0.0001(6) 0.0014(6)
C5 0.0221(8) 0.0199(8) 0.0215(9) 0.0088(7) -0.0010(7) 0.0035(6)
C6 0.0265(9) 0.0193(8) 0.0245(9) 0.0139(7) 0.0057(7) 0.0067(7)
C7 0.0248(8) 0.0124(7) 0.0261(9) 0.0104(7) 0.0066(7) 0.0034(6)
C8 0.0177(7) 0.0118(7) 0.0206(8) 0.0067(6) 0.0043(6) 0.0042(6)
C9 0.0226(8) 0.0100(7) 0.0257(9) 0.0058(6) 0.0017(7) -0.0012(6)
C10 0.0216(8) 0.0115(7) 0.0208(9) 0.0037(6) -0.0019(6) -0.0019(6)
C11 0.0191(7) 0.0101(7) 0.0164(8) 0.0056(6) 0.0023(6) -0.0021(6)
C12 0.0181(7) 0.0087(6) 0.0162(8) 0.0044(6) 0.0023(6) -0.0004(5)
C13 0.0265(8) 0.0081(7) 0.0168(8) 0.0065(6) -0.0003(6) -0.0029(6)
C14 0.0291(9) 0.0128(7) 0.0219(9) 0.0072(7) -0.0043(7) -0.0022(6)
C15 0.0411(11) 0.0176(8) 0.0246(10) 0.0095(7) -0.0117(8) -0.0059(8)
C16 0.0567(13) 0.0168(8) 0.0158(9) 0.0047(7) -0.0051(8) -0.0067(8)
C17 0.0477(11) 0.0106(7) 0.0207(9) 0.0050(7) 0.0083(8) -0.0019(7)
C18 0.0343(9) 0.0077(7) 0.0173(8) 0.0046(6) 0.0048(7) -0.0021(6)
C19 0.0295(9) 0.0106(7) 0.0239(9) 0.0058(7) 0.0112(7) 0.0014(6)
C20 0.0202(8) 0.0121(7) 0.0249(9) 0.0073(6) 0.0059(7) 0.0011(6)
N 0.0223(7) 0.0115(6) 0.0207(7) 0.0063(6) -0.0012(6) 0.0004(5)
O4 0.0196(6) 0.0264(7) 0.0308(7) 0.0045(6) -0.0027(5) -0.0001(5)
C21 0.0235(8) 0.0193(8) 0.0203(9) 0.0037(7) 0.0045(7) 0.0002(6)
C22 0.0231(9) 0.0203(8) 0.0281(10) -0.0015(7) 0.0033(7) -0.0008(7)
C23 0.0197(8) 0.0252(9) 0.0316(10) 0.0098(8) 0.0065(7) 0.0036(7)
C24 0.0282(9) 0.0181(8) 0.0232(9) 0.0056(7) 0.0071(7) 0.0086(7)
C25 0.0175(7) 0.0187(8) 0.0227(9) 0.0069(7) -0.0018(6) -0.0018(6)
Cl3 0.01607(18) 0.0285(2) 0.0233(2) 0.00272(17) -0.00058(16) -0.00103(16)
Cl4 0.0305(6) 0.0411(8) 0.0360(7) 0.0254(6) -0.0093(5) -0.0091(5)
Cl4A 0.0305(6) 0.0411(8) 0.0360(7) 0.0254(6) -0.0093(5) -0.0091(5)

loop_
_atom_type_symbol
_atom_type_description
_atom_type_scat_dispersion_real
_atom_type_scat_dispersion_imag
_atom_type_scat_source
C C 0.0033 0.0016 'International Tables Vol C Tables 4.2.6.8 and 6.1.1.4'
H H 0.0000 0.0000 'International Tables Vol C Tables 4.2.6.8 and 6.1.1.4'
N N 0.0061 0.0033 'International Tables Vol C Tables 4.2.6.8 and 6.1.1.4'
O O 0.0106 0.0060 'International Tables Vol C Tables 4.2.6.8 and 6.1.1.4'
P P 0.1023 0.0942 'International Tables Vol C Tables 4.2.6.8 and 6.1.1.4'
S S 0.1246 0.1234 'International Tables Vol C Tables 4.2.6.8 and 6.1.1.4'
Cl Cl 0.1484 0.1585 'International Tables Vol C Tables 4.2.6.8 and 6.1.1.4'
Pd Pd -0.9988 1.0072 'International Tables Vol C Tables 4.2.6.8 and 6.1.1.4'

loop_
_geom_angle_atom_site_label_1
_geom_angle_atom_site_label_2
_geom_angle_atom_site_label_3
_geom_angle
P Pd S 84.090(15)
P Pd Cl1 93.040(15)
S Pd Cl1 175.847(14)
P Pd Cl2 172.529(16)
S Pd Cl2 89.992(14)
Cl1 Pd Cl2 92.622(14)
C2 S C12 98.35(7)
C2 S Pd 114.04(6)
C12 S Pd 104.85(5)
O3 P O1 103.73(7)
O3 P O2 107.86(7)
O1 P O2 99.92(6)
O3 P Pd 123.26(5)
O1 P Pd 109.50(5)
O2 P Pd 109.96(4)
C1 O1 P 123.70(11)
C11 O2 P 132.12(10)
O1 C1 C2 126.32(14)
O1 C1 C10 112.56(14)
C2 C1 C10 121.12(15)
C1 C2 C3 121.08(14)
C1 C2 S 123.70(12)
C3 C2 S 115.20(12)
C8 C3 C4 117.82(14)
C8 C3 C2 117.11(14)
C4 C3 C2 125.04(14)
C5 C4 C3 122.28(15)
C5 C4 H4 118.9
C3 C4 H4 118.9
C4 C5 C6 119.61(16)
C4 C5 H5 120.2
C6 C5 H5 120.2
C7 C6 C5 119.46(16)
C7 C6 H6 120.3
C5 C6 H6 120.3
C6 C7 C8 122.29(15)
C6 C7 H7 118.9
C8 C7 H7 118.9
C3 C8 C7 118.43(15)
C3 C8 C9 119.46(15)
C7 C8 C9 122.11(15)
C10 C9 C8 122.18(15)
C10 C9 H9 118.9
C8 C9 H9 118.9
C9 C10 C1 118.81(16)
C9 C10 H10 120.6
C1 C10 H10 120.6
C12 C11 O2 124.19(15)
C12 C11 C20 119.93(16)
O2 C11 C20 115.85(14)
C11 C12 C13 120.47(15)
C11 C12 S 118.91(13)
C13 C12 S 120.61(12)
C14 C13 C18 117.39(16)
C14 C13 C12 123.53(16)
C18 C13 C12 119.07(15)
C15 C14 C13 120.41(18)
C15 C14 H14 119.8
C13 C14 H14 119.8
C14 C15 C16 122.17(19)
C14 C15 H15 118.9
C16 C15 H15 118.9
C17 C16 C15 118.81(18)
C17 C16 H16 120.6
C15 C16 H16 120.6
C16 C17 C18 121.02(19)
C16 C17 H17 119.5
C18 C17 H17 119.5
C19 C18 C13 118.33(16)
C19 C18 C17 121.54(17)
C13 C18 C17 120.13(17)
C20 C19 C18 121.48(16)
C20 C19 H19 119.3
C18 C19 H19 119.3
C19 C20 C11 120.64(16)
C19 C20 H20 119.7
C11 C20 H20 119.7
C24 N C21 111.86(14)
C24 N H2N 109.2
C21 N H2N 109.2
C24 N H1N 109.2
C21 N H1N 109.2
H2N N H1N 107.9
C22 O4 C23 110.05(14)
C22 C21 N 107.84(14)
C22 C21 H21A 110.1
N C21 H21A 110.1
C22 C21 H21B 110.1
N C21 H21B 110.1
H21A C21 H21B 108.5
O4 C22 C21 111.98(15)
O4 C22 H22A 109.2
C21 C22 H22A 109.2
O4 C22 H22B 109.2
C21 C22 H22B 109.2
H22A C22 H22B 107.9
O4 C23 C24 110.24(15)
O4 C23 H23A 109.6
C24 C23 H23A 109.6
O4 C23 H23B 109.6
C24 C23 H23B 109.6
H23A C23 H23B 108.1
C23 C24 N 111.06(14)
C23 C24 H24A 109.4
N C24 H24A 109.4
C23 C24 H24B 109.4
N C24 H24B 109.4
H24A C24 H24B 108.0
Cl4A C25 Cl3 109.45(14)
Cl4A C25 Cl4 18.00(9)
Cl3 C25 Cl4 110.91(10)
Cl4A C25 H25A 124.8
Cl3 C25 H25A 109.5
Cl4 C25 H25A 109.5
Cl4A C25 H25B 94.0
Cl3 C25 H25B 109.5
Cl4 C25 H25B 109.5
H25A C25 H25B 108.0

loop_
_geom_bond_atom_site_label_1
_geom_bond_atom_site_label_2
_geom_bond_distance
Pd P 2.1836(4)
Pd S 2.3047(4)
Pd Cl1 2.3450(4)
Pd Cl2 2.4024(4)
S C2 1.7575(16)
S C12 1.7961(17)
P O3 1.4798(12)
P O1 1.5717(12)
P O2 1.6770(12)
O1 C1 1.3773(19)
O2 C11 1.392(2)
C1 C2 1.382(2)
C1 C10 1.389(2)
C2 C3 1.433(2)
C3 C8 1.402(2)
C3 C4 1.425(2)
C4 C5 1.372(2)
C4 H4 0.9500
C5 C6 1.388(2)
C5 H5 0.9500
C6 C7 1.375(3)
C6 H6 0.9500
C7 C8 1.415(2)
C7 H7 0.9500
C8 C9 1.427(2)
C9 C10 1.358(2)
C9 H9 0.9500
C10 H10 0.9500
C11 C12 1.369(2)
C11 C20 1.424(2)
C12 C13 1.457(2)
C13 C14 1.413(2)
C13 C18 1.440(2)
C14 C15 1.400(3)
C14 H14 0.9500
C15 C16 1.416(3)
C15 H15 0.9500
C16 C17 1.358(3)
C16 H16 0.9500
C17 C18 1.445(3)
C17 H17 0.9500
C18 C19 1.408(3)
C19 C20 1.392(3)
C19 H19 0.9500
C20 H20 0.9500
N C24 1.502(2)
N C21 1.525(2)
N H2N 0.9200
N H1N 0.9200
O4 C22 1.425(2)
O4 C23 1.458(2)
C21 C22 1.501(2)
C21 H21A 0.9900
C21 H21B 0.9900
C22 H22A 0.9900
C22 H22B 0.9900
C23 C24 1.492(3)
C23 H23A 0.9900
C23 H23B 0.9900
C24 H24A 0.9900
C24 H24B 0.9900
C25 Cl4A 1.742(3)
C25 Cl3 1.7733(17)
C25 Cl4 1.802(2)
C25 H25A 0.9900
C25 H25B 0.9900

loop_
_geom_hbond_atom_site_label_D
_geom_hbond_atom_site_label_H
_geom_hbond_atom_site_label_A
_geom_hbond_distance_DH
_geom_hbond_distance_HA
_geom_hbond_distance_DA
_geom_hbond_angle_DHA
_geom_hbond_site_symmetry_A
N H2N O3 0.92 1.76 2.6483(18) 162.4 2_666
N H1N Cl1 0.92 2.31 3.2264(14) 174.5 1_565
